data_7019523
loop_
_publ_author_name
'Kameo, Hajime'
'Ishii, Sho'
'Nakazawa, Hiroshi'

_publ_section_title
;
 Synthesis of iridium complexes bearing {o-(Ph(2)P)C(6)H(4)}(3)E type (E =
 Si, Ge, and Sn) ligand and evaluation of electron donating ability of
 group 14 elements E.
;
_journal_issue 27
_journal_name_full 'Dalton transactions (Cambridge, England : 2003)'
_journal_page_first 8290
_journal_page_last 8296
_journal_paper_doi 10.1039/c2dt30546a
_journal_volume 41
_journal_year 2012
_chemical_formula_moiety 'C55 H45 Ir O P3, B F4, 2(C H2 Cl2)'
_chemical_formula_sum 'C57 H49 B Cl4 F4 Ir O P3'
_chemical_formula_weight 1263.68
_space_group_IT_number 14
_symmetry_cell_setting monoclinic
_symmetry_Int_Tables_number 14
_symmetry_space_group_name_Hall '-P 2ybc'
_symmetry_space_group_name_H-M 'P 1 21/c 1'
_cell_angle_alpha 90.00
_cell_angle_beta 100.837(2)
_cell_angle_gamma 90.00
_cell_formula_units_Z 8
_cell_length_a 12.3525(6)
_cell_length_b 23.4548(9)
_cell_length_c 39.060(2)
_cell_measurement_reflns_used 26930
_cell_measurement_temperature 200(2)
_cell_measurement_theta_max 27.4835
_cell_measurement_theta_min 4.0191
_cell_volume 11114.9(9)
_computing_cell_refinement CrystalClear
_computing_data_collection 'CrystalClear (Rigaku, 2001)'
_computing_molecular_graphics 'Ortep-3 for Windows (Farrugia, 1997)'
_computing_publication_material SHELXL97
_computing_structure_refinement 'SHELXL-97 (Sheldrick, 1997)'
_computing_structure_solution 'SIR97 (Altomare <i>et al.</i>, 1999)'
_diffrn_ambient_temperature 200(2)
_diffrn_detector_area_resol_mean 7.32
_diffrn_measured_fraction_theta_full 0.965
_diffrn_measured_fraction_theta_max 0.965
_diffrn_measurement_details
;
scan:
Number of images: 1800
Slice: -80.0000 - 100.0000
Image width: 0.1000
Exp time: 7.0000
Rotation axis: Phi
Omega: 0.0000
Chi: 0.0000
Phi: 0.0000
XTD: 55.2404
2theta: 24.8829
scan:
Number of images: 600
Slice: -15.0000 - 45.0000
Image width: 0.1000
Exp time: 7.0000
Rotation axis: Omega
Omega: 0.0000
Chi: 90.0000
Phi: 0.0000
XTD: 55.2404
2theta: 24.8829
scan:
Number of images: 600
Slice: -15.0000 - 45.0000
Image width: 0.1000
Exp time: 7.0000
Rotation axis: Omega
Omega: 0.0000
Chi: 90.0000
Phi: 90.0000
XTD: 55.2404
2theta: 24.8829
scan:
Number of images: 600
Slice: -15.0000 - 45.0000
Image width: 0.1000
Exp time: 7.0000
Rotation axis: Omega
Omega: 0.0000
Chi: 90.0000
Phi: 180.0000
XTD: 55.2404
2theta: 24.8829
scan:
Number of images: 600
Slice: -15.0000 - 45.0000
Image width: 0.1000
Exp time: 7.0000
Rotation axis: Omega
Omega: 0.0000
Chi: 90.0000
Phi: 270.0000
XTD: 55.2404
2theta: 24.8829

;
_diffrn_measurement_device 'Mercury CCD (2x2 bin mode)'
_diffrn_measurement_device_details 'AFC7: Eulerian 3-circle'
_diffrn_measurement_device_type 'Rigaku/MSC Mercury CCD'
_diffrn_measurement_method '\w or \f'
_diffrn_radiation_detector CCD
_diffrn_radiation_monochromator 'Graphite Monochromator'
_diffrn_radiation_source 'Rotating Anode'
_diffrn_radiation_type MoK\a
_diffrn_radiation_wavelength 0.71070
_diffrn_reflns_av_R_equivalents 0.0362
_diffrn_reflns_av_sigmaI/netI 0.0324
_diffrn_reflns_limit_h_max 15
_diffrn_reflns_limit_h_min -16
_diffrn_reflns_limit_k_max 21
_diffrn_reflns_limit_k_min -30
_diffrn_reflns_limit_l_max 50
_diffrn_reflns_limit_l_min -30
_diffrn_reflns_number 81351
_diffrn_reflns_reduction_process 'Lp corrections applied'
_diffrn_reflns_theta_full 27.48
_diffrn_reflns_theta_max 27.48
_diffrn_reflns_theta_min 4.02
_diffrn_source_current 250.0000
_diffrn_source_power 15.0000
_diffrn_source_voltage 60.0000
_exptl_absorpt_coefficient_mu 2.733
_exptl_absorpt_correction_T_max 0.6109
_exptl_absorpt_correction_T_min 0.4480
_exptl_absorpt_correction_type multi-scan
_exptl_absorpt_process_details '(Jacobson, 1998)'
_exptl_crystal_colour Colorless
_exptl_crystal_density_diffrn 1.510
_exptl_crystal_density_method 'not measured'
_exptl_crystal_description Prism
_exptl_crystal_F_000 5040
_exptl_crystal_preparation 'mounted on the CryoLoop with Palaton oil and placed in N2 stream at 200(2) K'
_exptl_crystal_size_max 0.35
_exptl_crystal_size_mid 0.20
_exptl_crystal_size_min 0.20
_refine_diff_density_max 2.975
_refine_diff_density_min -1.898
_refine_diff_density_rms 0.205
_refine_ls_extinction_method none
_refine_ls_goodness_of_fit_ref 1.143
_refine_ls_hydrogen_treatment constr
_refine_ls_matrix_type full
_refine_ls_number_parameters 1265
_refine_ls_number_reflns 24591
_refine_ls_number_restraints 4
_refine_ls_restrained_S_all 1.143
_refine_ls_R_factor_all 0.0776
_refine_ls_R_factor_gt 0.0683
_refine_ls_shift/su_max 0.002
_refine_ls_shift/su_mean 0.000
_refine_ls_structure_factor_coef Fsqd
_refine_ls_weighting_details 'calc w=1/[\s^2^(Fo^2^)+(0.0564P)^2^+127.7649P] where P=(Fo^2^+2Fc^2^)/3'
_refine_ls_weighting_scheme calc
_refine_ls_wR_factor_gt 0.1712
_refine_ls_wR_factor_ref 0.1766
_reflns_number_gt 21538
_reflns_number_total 24591
_reflns_threshold_expression >2sigma(I)
_cod_data_source_file c2dt30546a.txt
_cod_data_source_block 8
_cod_depositor_comments
;
The following automatic conversions were performed:

'_exptl_absorpt_correction_type' value 'Multi-scan' changed to
'multi-scan' according to
/home/saulius/struct/CIF-dictionaries/cif_core.dic dictionary named
'cif_core.dic' version 2.4.1 from 2010-06-29.

Automatic conversion script
Id: cif_fix_values 1891 2012-01-12 08:04:46Z andrius 
;
_cod_original_cell_volume 11114.8(9)
_cod_original_sg_symbol_H-M P21/c
_cod_database_code 7019523

loop_
_symmetry_equiv_pos_as_xyz
'x, y, z'
'-x, y+1/2, -z+1/2'
'-x, -y, -z'
'x, -y-1/2, z-1/2'

loop_
_atom_site_label
_atom_site_type_symbol
_atom_site_fract_x
_atom_site_fract_y
_atom_site_fract_z
_atom_site_U_iso_or_equiv
_atom_site_adp_type
_atom_site_occupancy
_atom_site_symmetry_multiplicity
_atom_site_calc_flag
_atom_site_refinement_flags
_atom_site_disorder_assembly
_atom_site_disorder_group
Ir1 Ir 0.06189(2) 0.254122(10) 0.427679(6) 0.01864(8) Uani 1 1 d . . .
C1 C 0.1112(6) 0.1781(3) 0.44157(19) 0.0272(15) Uani 1 1 d . . .
O1 O 0.1431(6) 0.1349(3) 0.45116(18) 0.0461(15) Uani 1 1 d . . .
P1 P -0.12645(14) 0.24704(7) 0.42895(5) 0.0210(3) Uani 1 1 d . . .
C2 C -0.1709(6) 0.3018(3) 0.45690(18) 0.0241(14) Uani 1 1 d . . .
C3 C -0.1061(6) 0.3491(3) 0.4692(2) 0.0299(15) Uani 1 1 d . . .
H3 H -0.0353 0.3536 0.4634 0.036 Uiso 1 1 calc R . .
C4 C -0.1452(7) 0.3895(4) 0.4901(2) 0.0378(18) Uani 1 1 d . . .
H4 H -0.1005 0.4213 0.4985 0.045 Uiso 1 1 calc R . .
C5 C -0.2482(7) 0.3836(4) 0.4986(2) 0.0343(17) Uani 1 1 d . . .
H5 H -0.2745 0.4115 0.5127 0.041 Uiso 1 1 calc R . .
C6 C -0.3119(7) 0.3375(4) 0.4868(2) 0.0375(19) Uani 1 1 d . . .
H6 H -0.3828 0.3336 0.4926 0.045 Uiso 1 1 calc R . .
C7 C -0.2742(6) 0.2961(3) 0.4662(2) 0.0306(16) Uani 1 1 d . . .
H7 H -0.3190 0.2640 0.4584 0.037 Uiso 1 1 calc R . .
C8 C -0.2264(6) 0.2560(3) 0.38829(19) 0.0280(15) Uani 1 1 d . . .
C9 C -0.2715(7) 0.3105(4) 0.3799(2) 0.0358(18) Uani 1 1 d . . .
H9 H -0.2574 0.3405 0.3965 0.043 Uiso 1 1 calc R . .
C10 C -0.3369(8) 0.3203(5) 0.3473(3) 0.049(2) Uani 1 1 d . . .
H10 H -0.3675 0.3571 0.3419 0.058 Uiso 1 1 calc R . .
C11 C -0.3577(7) 0.2780(6) 0.3231(2) 0.054(3) Uani 1 1 d . . .
H11 H -0.4017 0.2854 0.3009 0.065 Uiso 1 1 calc R . .
C12 C -0.3131(7) 0.2231(5) 0.3314(2) 0.047(2) Uani 1 1 d . . .
H12 H -0.3278 0.1930 0.3149 0.056 Uiso 1 1 calc R . .
C13 C -0.2484(6) 0.2140(4) 0.3634(2) 0.0362(18) Uani 1 1 d . . .
H13 H -0.2174 0.1772 0.3686 0.043 Uiso 1 1 calc R . .
C14 C -0.1629(6) 0.1812(3) 0.4494(2) 0.0273(15) Uani 1 1 d . . .
C15 C -0.2597(7) 0.1510(3) 0.4375(2) 0.0356(18) Uani 1 1 d . . .
H15 H -0.3094 0.1627 0.4172 0.043 Uiso 1 1 calc R . .
C16 C -0.2824(8) 0.1021(4) 0.4566(3) 0.045(2) Uani 1 1 d . . .
H16 H -0.3473 0.0806 0.4485 0.054 Uiso 1 1 calc R . .
C17 C -0.2128(8) 0.0859(3) 0.4860(3) 0.044(2) Uani 1 1 d . . .
H17 H -0.2299 0.0535 0.4985 0.053 Uiso 1 1 calc R . .
C18 C -0.1169(9) 0.1163(4) 0.4980(3) 0.048(2) Uani 1 1 d . . .
H18 H -0.0685 0.1048 0.5187 0.057 Uiso 1 1 calc R . .
C19 C -0.0916(7) 0.1640(4) 0.4794(2) 0.0369(18) Uani 1 1 d . . .
H19 H -0.0255 0.1847 0.4874 0.044 Uiso 1 1 calc R . .
P2 P 0.07284(14) 0.23594(7) 0.36738(4) 0.0203(3) Uani 1 1 d . . .
C20 C 0.0374(5) 0.2951(3) 0.33711(18) 0.0226(13) Uani 1 1 d . . .
C21 C -0.0404(6) 0.3358(3) 0.34414(19) 0.0274(15) Uani 1 1 d . . .
H21 H -0.0768 0.3311 0.3633 0.033 Uiso 1 1 calc R . .
C22 C -0.0620(7) 0.3828(3) 0.3220(2) 0.0376(19) Uani 1 1 d . . .
H22 H -0.1140 0.4104 0.3265 0.045 Uiso 1 1 calc R . .
C23 C -0.0125(8) 0.3909(4) 0.2945(2) 0.0391(19) Uani 1 1 d . . .
H23 H -0.0282 0.4241 0.2805 0.047 Uiso 1 1 calc R . .
C24 C 0.0617(7) 0.3506(4) 0.2867(2) 0.0380(18) Uani 1 1 d . . .
H24 H 0.0964 0.3557 0.2672 0.046 Uiso 1 1 calc R . .
C25 C 0.0846(6) 0.3026(3) 0.3078(2) 0.0310(16) Uani 1 1 d . . .
H25 H 0.1334 0.2745 0.3020 0.037 Uiso 1 1 calc R . .
C26 C 0.2106(5) 0.2139(3) 0.36132(18) 0.0239(14) Uani 1 1 d . . .
C27 C 0.2935(6) 0.2545(3) 0.3595(2) 0.0291(15) Uani 1 1 d . . .
H27 H 0.2763 0.2940 0.3591 0.035 Uiso 1 1 calc R . .
C28 C 0.4005(7) 0.2371(4) 0.3584(2) 0.0363(18) Uani 1 1 d . . .
H28 H 0.4561 0.2648 0.3576 0.044 Uiso 1 1 calc R . .
C29 C 0.4264(7) 0.1795(4) 0.3583(3) 0.044(2) Uani 1 1 d . . .
H29 H 0.4993 0.1675 0.3574 0.052 Uiso 1 1 calc R . .
C30 C 0.3441(8) 0.1399(4) 0.3597(3) 0.046(2) Uani 1 1 d . . .
H30 H 0.3611 0.1004 0.3598 0.055 Uiso 1 1 calc R . .
C31 C 0.2386(7) 0.1566(3) 0.3609(2) 0.0347(17) Uani 1 1 d . . .
H31 H 0.1835 0.1285 0.3614 0.042 Uiso 1 1 calc R . .
C32 C -0.0068(6) 0.1753(3) 0.34749(19) 0.0247(14) Uani 1 1 d . . .
C33 C -0.0361(7) 0.1714(4) 0.3106(2) 0.0347(17) Uani 1 1 d . . .
H33 H -0.0203 0.2022 0.2965 0.042 Uiso 1 1 calc R . .
C34 C -0.0875(9) 0.1232(4) 0.2953(2) 0.046(2) Uani 1 1 d . . .
H34 H -0.1070 0.1209 0.2706 0.055 Uiso 1 1 calc R . .
C35 C -0.1113(8) 0.0776(4) 0.3156(3) 0.047(2) Uani 1 1 d . . .
H35 H -0.1471 0.0446 0.3048 0.057 Uiso 1 1 calc R . .
C36 C -0.0826(7) 0.0809(4) 0.3511(3) 0.041(2) Uani 1 1 d . . .
H36 H -0.0978 0.0498 0.3650 0.049 Uiso 1 1 calc R . .
C37 C -0.0306(6) 0.1299(3) 0.3671(2) 0.0305(16) Uani 1 1 d . . .
H37 H -0.0116 0.1317 0.3918 0.037 Uiso 1 1 calc R . .
P3 P 0.22759(14) 0.30161(7) 0.44943(5) 0.0205(3) Uani 1 1 d . . .
C38 C 0.2826(6) 0.3488(3) 0.41992(18) 0.0238(14) Uani 1 1 d . . .
C39 C 0.2099(6) 0.3808(3) 0.3960(2) 0.0279(15) Uani 1 1 d . . .
H39 H 0.1331 0.3788 0.3959 0.034 Uiso 1 1 calc R . .
C40 C 0.2488(7) 0.4161(3) 0.3720(2) 0.0336(17) Uani 1 1 d . . .
H40 H 0.1990 0.4376 0.3554 0.040 Uiso 1 1 calc R . .
C41 C 0.3619(8) 0.4188(4) 0.3729(2) 0.0390(19) Uani 1 1 d . . .
H41 H 0.3895 0.4422 0.3566 0.047 Uiso 1 1 calc R . .
C42 C 0.4339(7) 0.3882(4) 0.3970(3) 0.041(2) Uani 1 1 d . . .
H42 H 0.5110 0.3911 0.3977 0.049 Uiso 1 1 calc R . .
C43 C 0.3941(7) 0.3530(4) 0.4201(2) 0.0327(16) Uani 1 1 d . . .
H43 H 0.4444 0.3314 0.4365 0.039 Uiso 1 1 calc R . .
C44 C 0.2099(6) 0.3480(3) 0.48552(18) 0.0253(14) Uani 1 1 d . . .
C45 C 0.2329(8) 0.4057(4) 0.4850(2) 0.0385(19) Uani 1 1 d . . .
H45 H 0.2614 0.4218 0.4662 0.046 Uiso 1 1 calc R . .
C46 C 0.2135(11) 0.4402(4) 0.5127(3) 0.060(3) Uani 1 1 d . . .
H46 H 0.2292 0.4798 0.5125 0.071 Uiso 1 1 calc R . .
C47 C 0.1725(9) 0.4176(4) 0.5396(3) 0.048(2) Uani 1 1 d . . .
H47 H 0.1580 0.4418 0.5578 0.058 Uiso 1 1 calc R . .
C48 C 0.1520(7) 0.3602(4) 0.5408(2) 0.0392(19) Uani 1 1 d . . .
H48 H 0.1260 0.3444 0.5601 0.047 Uiso 1 1 calc R . .
C49 C 0.1691(7) 0.3260(4) 0.5141(2) 0.0337(17) Uani 1 1 d . . .
H49 H 0.1532 0.2864 0.5148 0.040 Uiso 1 1 calc R . .
C50 C 0.3440(6) 0.2564(3) 0.46817(19) 0.0247(14) Uani 1 1 d . . .
C51 C 0.4110(7) 0.2687(4) 0.5002(2) 0.0340(17) Uani 1 1 d . . .
H51 H 0.3961 0.3010 0.5132 0.041 Uiso 1 1 calc R . .
C52 C 0.5029(8) 0.2321(4) 0.5133(2) 0.0394(19) Uani 1 1 d . . .
H52 H 0.5493 0.2402 0.5351 0.047 Uiso 1 1 calc R . .
C53 C 0.5233(8) 0.1852(4) 0.4942(3) 0.044(2) Uani 1 1 d . . .
H53 H 0.5822 0.1601 0.5031 0.052 Uiso 1 1 calc R . .
C54 C 0.4576(7) 0.1748(4) 0.4620(2) 0.0372(18) Uani 1 1 d . . .
H54 H 0.4740 0.1435 0.4484 0.045 Uiso 1 1 calc R . .
C55 C 0.3690(6) 0.2093(3) 0.4494(2) 0.0307(16) Uani 1 1 d . . .
H55 H 0.3240 0.2008 0.4275 0.037 Uiso 1 1 calc R . .
Ir2 Ir 0.36181(2) 0.245747(10) 0.644490(6) 0.01906(8) Uani 1 1 d . . .
C56 C 0.3132(6) 0.3218(3) 0.63042(19) 0.0255(14) Uani 1 1 d . . .
O2 O 0.2826(5) 0.3657(2) 0.62138(17) 0.0412(14) Uani 1 1 d . . .
P4 P 0.19501(14) 0.19910(7) 0.62271(5) 0.0203(3) Uani 1 1 d . . .
C57 C 0.2103(6) 0.1502(3) 0.5873(2) 0.0262(14) Uani 1 1 d . . .
C58 C 0.1772(8) 0.0935(4) 0.5874(2) 0.043(2) Uani 1 1 d . . .
H58 H 0.1446 0.0798 0.6060 0.052 Uiso 1 1 calc R . .
C59 C 0.1910(11) 0.0569(4) 0.5608(3) 0.061(3) Uani 1 1 d . . .
H59 H 0.1683 0.0182 0.5611 0.073 Uiso 1 1 calc R . .
C60 C 0.2383(11) 0.0769(5) 0.5334(3) 0.058(3) Uani 1 1 d . . .
H60 H 0.2501 0.0517 0.5154 0.070 Uiso 1 1 calc R . .
C61 C 0.2679(8) 0.1333(4) 0.5325(2) 0.045(2) Uani 1 1 d . . .
H61 H 0.2977 0.1474 0.5135 0.054 Uiso 1 1 calc R . .
C62 C 0.2544(7) 0.1692(4) 0.5592(2) 0.0351(18) Uani 1 1 d . . .
H62 H 0.2758 0.2080 0.5584 0.042 Uiso 1 1 calc R . .
C63 C 0.1387(6) 0.1533(3) 0.65312(18) 0.0243(14) Uani 1 1 d . . .
C64 C 0.2093(6) 0.1203(3) 0.6767(2) 0.0276(15) Uani 1 1 d . . .
H64 H 0.2865 0.1223 0.6773 0.033 Uiso 1 1 calc R . .
C65 C 0.1691(8) 0.0847(3) 0.6992(2) 0.0362(18) Uani 1 1 d . . .
H65 H 0.2183 0.0621 0.7154 0.043 Uiso 1 1 calc R . .
C66 C 0.0557(8) 0.0816(4) 0.6983(2) 0.041(2) Uani 1 1 d . . .
H66 H 0.0280 0.0574 0.7142 0.049 Uiso 1 1 calc R . .
C67 C -0.0157(8) 0.1132(4) 0.6747(3) 0.042(2) Uani 1 1 d . . .
H67 H -0.0927 0.1108 0.6743 0.050 Uiso 1 1 calc R . .
C68 C 0.0241(6) 0.1492(3) 0.6511(2) 0.0314(16) Uani 1 1 d . . .
H68 H -0.0253 0.1702 0.6342 0.038 Uiso 1 1 calc R . .
C69 C 0.0781(6) 0.2432(3) 0.60294(18) 0.0224(13) Uani 1 1 d . . .
C70 C 0.0188(6) 0.2341(3) 0.5697(2) 0.0292(15) Uani 1 1 d . . .
H70 H 0.0399 0.2045 0.5557 0.035 Uiso 1 1 calc R . .
C71 C -0.0721(6) 0.2682(4) 0.5568(2) 0.0383(13) Uani 1 1 d . . .
H71 H -0.1124 0.2621 0.5339 0.046 Uiso 1 1 calc R . .
C72 C -0.1034(6) 0.3104(4) 0.5770(2) 0.0368(18) Uani 1 1 d . . .
H72 H -0.1663 0.3329 0.5680 0.044 Uiso 1 1 calc R . .
C73 C -0.0452(6) 0.3209(4) 0.6099(2) 0.0383(13) Uani 1 1 d . . .
H73 H -0.0674 0.3506 0.6236 0.046 Uiso 1 1 calc R . .
C74 C 0.0464(6) 0.2876(3) 0.6232(2) 0.0298(15) Uani 1 1 d . . .
H74 H 0.0874 0.2948 0.6459 0.036 Uiso 1 1 calc R . .
P5 P 0.34901(14) 0.26486(7) 0.70450(5) 0.0208(3) Uani 1 1 d . . .
C75 C 0.3845(6) 0.2061(3) 0.73558(18) 0.0240(13) Uani 1 1 d . . .
C76 C 0.4592(6) 0.1648(3) 0.72867(19) 0.0289(15) Uani 1 1 d . . .
H76 H 0.4918 0.1684 0.7086 0.035 Uiso 1 1 calc R . .
C77 C 0.4862(7) 0.1188(4) 0.7508(2) 0.0362(18) Uani 1 1 d . . .
H77 H 0.5386 0.0915 0.7463 0.043 Uiso 1 1 calc R . .
C78 C 0.4360(7) 0.1125(4) 0.7800(2) 0.0361(18) Uani 1 1 d . . .
H78 H 0.4519 0.0802 0.7947 0.043 Uiso 1 1 calc R . .
C79 C 0.3639(7) 0.1531(4) 0.7869(2) 0.0352(17) Uani 1 1 d . . .
H79 H 0.3308 0.1492 0.8069 0.042 Uiso 1 1 calc R . .
C80 C 0.3381(6) 0.2006(3) 0.76505(19) 0.0287(15) Uani 1 1 d . . .
H80 H 0.2889 0.2289 0.7704 0.034 Uiso 1 1 calc R . .
C81 C 0.4292(6) 0.3262(3) 0.7250(2) 0.0278(15) Uani 1 1 d . . .
C82 C 0.4478(8) 0.3335(4) 0.7606(2) 0.042(2) Uani 1 1 d . . .
H82 H 0.4229 0.3054 0.7748 0.050 Uiso 1 1 calc R . .
C83 C 0.5023(10) 0.3812(5) 0.7761(3) 0.060(3) Uani 1 1 d . . .
H83 H 0.5115 0.3869 0.8006 0.073 Uiso 1 1 calc R . .
C84 C 0.5434(9) 0.4210(4) 0.7552(3) 0.056(3) Uani 1 1 d . . .
H84 H 0.5834 0.4531 0.7657 0.067 Uiso 1 1 calc R . .
C85 C 0.5269(7) 0.4143(3) 0.7200(3) 0.040(2) Uani 1 1 d . . .
H85 H 0.5549 0.4416 0.7059 0.048 Uiso 1 1 calc R . .
C86 C 0.4688(6) 0.3671(3) 0.7047(2) 0.0295(15) Uani 1 1 d . . .
H86 H 0.4560 0.3628 0.6801 0.035 Uiso 1 1 calc R . .
C87 C 0.2100(6) 0.2871(3) 0.70970(18) 0.0259(14) Uani 1 1 d . . .
C88 C 0.1807(6) 0.3438(3) 0.7053(2) 0.0307(16) Uani 1 1 d . . .
H88 H 0.2341 0.3714 0.7019 0.037 Uiso 1 1 calc R . .
C89 C 0.0714(7) 0.3609(4) 0.7058(2) 0.0365(18) Uani 1 1 d . . .
H89 H 0.0513 0.3999 0.7026 0.044 Uiso 1 1 calc R . .
C90 C -0.0052(7) 0.3216(4) 0.7108(2) 0.040(2) Uani 1 1 d . . .
H90 H -0.0785 0.3332 0.7114 0.048 Uiso 1 1 calc R . .
C91 C 0.0234(7) 0.2649(4) 0.7151(2) 0.0377(18) Uani 1 1 d . . .
H91 H -0.0304 0.2377 0.7187 0.045 Uiso 1 1 calc R . .
C92 C 0.1292(6) 0.2472(3) 0.7143(2) 0.0294(15) Uani 1 1 d . . .
H92 H 0.1476 0.2079 0.7168 0.035 Uiso 1 1 calc R . .
P6 P 0.55147(14) 0.25357(7) 0.64458(5) 0.0205(3) Uani 1 1 d . . .
C93 C 0.6474(5) 0.2386(3) 0.68468(19) 0.0261(14) Uani 1 1 d . . .
C94 C 0.6887(6) 0.1831(3) 0.6908(2) 0.0332(17) Uani 1 1 d . . .
H94 H 0.6720 0.1550 0.6731 0.040 Uiso 1 1 calc R . .
C95 C 0.7545(7) 0.1690(4) 0.7230(2) 0.040(2) Uani 1 1 d . . .
H95 H 0.7832 0.1315 0.7267 0.048 Uiso 1 1 calc R . .
C96 C 0.7776(7) 0.2080(5) 0.7487(2) 0.043(2) Uani 1 1 d . . .
H96 H 0.8199 0.1974 0.7707 0.051 Uiso 1 1 calc R . .
C97 C 0.7392(7) 0.2641(5) 0.7431(2) 0.043(2) Uani 1 1 d . . .
H97 H 0.7580 0.2919 0.7610 0.052 Uiso 1 1 calc R . .
C98 C 0.6746(6) 0.2789(4) 0.7119(2) 0.0313(16) Uani 1 1 d . . .
H98 H 0.6477 0.3168 0.7084 0.038 Uiso 1 1 calc R . .
C99 C 0.5975(6) 0.2025(3) 0.61468(19) 0.0243(14) Uani 1 1 d . . .
C100 C 0.5329(6) 0.1564(3) 0.6000(2) 0.0282(15) Uani 1 1 d . . .
H100 H 0.4613 0.1509 0.6051 0.034 Uiso 1 1 calc R . .
C101 C 0.5732(7) 0.1189(4) 0.5780(2) 0.0355(17) Uani 1 1 d . . .
H101 H 0.5295 0.0874 0.5684 0.043 Uiso 1 1 calc R . .
C102 C 0.6758(7) 0.1269(4) 0.5699(2) 0.0380(18) Uani 1 1 d . . .
H102 H 0.7017 0.1017 0.5542 0.046 Uiso 1 1 calc R . .
C103 C 0.7409(7) 0.1717(4) 0.5846(2) 0.040(2) Uani 1 1 d . . .
H103 H 0.8128 0.1763 0.5796 0.049 Uiso 1 1 calc R . .
C104 C 0.7017(6) 0.2102(4) 0.6067(2) 0.0344(17) Uani 1 1 d . . .
H104 H 0.7460 0.2416 0.6162 0.041 Uiso 1 1 calc R . .
C105 C 0.5894(6) 0.3210(3) 0.62652(18) 0.0238(14) Uani 1 1 d . . .
C106 C 0.5278(7) 0.3361(4) 0.5935(2) 0.0353(18) Uani 1 1 d . . .
H106 H 0.4687 0.3125 0.5827 0.042 Uiso 1 1 calc R . .
C107 C 0.5527(8) 0.3849(4) 0.5768(2) 0.042(2) Uani 1 1 d . . .
H107 H 0.5116 0.3944 0.5544 0.051 Uiso 1 1 calc R . .
C108 C 0.6379(9) 0.4202(4) 0.5926(3) 0.047(2) Uani 1 1 d . . .
H108 H 0.6544 0.4542 0.5814 0.056 Uiso 1 1 calc R . .
C109 C 0.6988(8) 0.4053(4) 0.6251(3) 0.044(2) Uani 1 1 d . . .
H109 H 0.7568 0.4294 0.6361 0.053 Uiso 1 1 calc R . .
C110 C 0.6758(7) 0.3556(3) 0.6414(2) 0.0331(17) Uani 1 1 d . . .
H110 H 0.7200 0.3452 0.6632 0.040 Uiso 1 1 calc R . .
B1 B 0.1625(11) 0.5264(5) 0.2875(3) 0.048(3) Uani 1 1 d . . .
F1 F 0.2009(5) 0.5816(2) 0.28577(15) 0.0511(14) Uani 1 1 d . . .
F2 F 0.1153(6) 0.5208(3) 0.31675(17) 0.0712(19) Uani 1 1 d . . .
F3 F 0.0858(9) 0.5139(3) 0.25925(19) 0.110(4) Uani 1 1 d . . .
F4 F 0.2546(10) 0.4904(4) 0.2933(4) 0.152(6) Uani 1 1 d . . .
B2 B 0.490(3) 0.4869(16) 0.4857(14) 0.104(17) Uani 0.50 1 d P . .
F5 F 0.4068(9) 0.5073(4) 0.4800(3) 0.116(3) Uani 1 1 d . . .
F6 F 0.4830(18) 0.4256(8) 0.4971(6) 0.116(3) Uani 0.50 1 d P . .
F7 F 0.5525(19) 0.4920(8) 0.4669(6) 0.116(3) Uani 0.50 1 d P . .
B3 B 0.478(4) 0.492(2) 0.9811(12) 0.099 Uiso 0.50 1 d P . .
F8 F 0.4721(12) 0.5487(7) 0.9939(4) 0.162 Uiso 1 1 d . . .
F9 F 0.5069(17) 0.4881(9) 0.9519(6) 0.110 Uiso 0.50 1 d P . .
F10 F 0.377(3) 0.4912(13) 0.9826(8) 0.173 Uiso 0.50 1 d P . .
C111 C 0.4467(14) 0.4871(8) 0.1286(4) 0.097(5) Uani 1 1 d . . .
H111 H 0.4022 0.4593 0.1128 0.116 Uiso 1 1 calc R . .
H112 H 0.5081 0.4999 0.1174 0.116 Uiso 1 1 calc R . .
Cl1 Cl 0.4990(6) 0.4547(2) 0.16664(15) 0.143(2) Uani 1 1 d . . .
Cl2 Cl 0.3644(5) 0.5458(2) 0.13422(13) 0.1145(17) Uani 1 1 d . . .
C112 C 0.3775(13) 0.4939(5) 0.6002(5) 0.103(6) Uani 1 1 d . . .
H113 H 0.3483 0.4560 0.5919 0.123 Uiso 1 1 calc R . .
H114 H 0.4458 0.5008 0.5910 0.123 Uiso 1 1 calc R . .
Cl3 Cl 0.2799(3) 0.54655(12) 0.58415(11) 0.0878(12) Uani 1 1 d . . .
Cl4 Cl 0.4082(4) 0.4941(2) 0.64584(13) 0.122(2) Uani 1 1 d . . .
C113 C -0.0107(13) 0.4969(8) 0.6141(4) 0.098(5) Uani 1 1 d . . .
H115 H -0.0667 0.4896 0.6287 0.118 Uiso 1 1 calc R . .
H116 H 0.0089 0.5378 0.6169 0.118 Uiso 1 1 calc R . .
Cl5 Cl -0.0696(6) 0.4885(5) 0.57512(16) 0.215(5) Uani 1 1 d . . .
Cl6 Cl 0.1021(4) 0.4600(2) 0.63184(12) 0.0958(12) Uani 1 1 d . . .
C114 C 0.193(3) 0.4647(15) 0.7659(5) 0.094(9) Uiso 0.50 1 d PD . .
H117 H 0.1132 0.4599 0.7565 0.113 Uiso 0.50 1 calc PR . .
H118 H 0.2248 0.4259 0.7693 0.113 Uiso 0.50 1 calc PR . .
Cl7 Cl 0.2520(6) 0.4982(3) 0.7325(2) 0.0834(19) Uiso 0.50 1 d PD . .
Cl8 Cl 0.2042(9) 0.4952(5) 0.8076(3) 0.114(3) Uiso 0.50 1 d PD . .
C115 C 0.1753(17) 0.4933(15) 0.9060(5) 0.104(11) Uiso 0.50 1 d PD . .
H119 H 0.2424 0.4957 0.9244 0.125 Uiso 0.25 1 calc PR A 1
H120 H 0.1589 0.4520 0.9040 0.125 Uiso 0.25 1 calc PR A 1
H121 H 0.1412 0.4625 0.8902 0.125 Uiso 0.25 1 calc PR A 2
H122 H 0.1873 0.5258 0.8910 0.125 Uiso 0.25 1 calc PR A 2
Cl9 Cl 0.0887(6) 0.5124(3) 0.92659(18) 0.0689(15) Uiso 0.50 1 d PD B .
Cl10 Cl 0.2244(8) 0.5021(4) 0.8742(3) 0.047(2) Uiso 0.25 1 d PD B 1
Cl11 Cl 0.2852(14) 0.4728(7) 0.9226(4) 0.090(4) Uiso 0.25 1 d PD B 2

loop_
_atom_site_aniso_label
_atom_site_aniso_U_11
_atom_site_aniso_U_22
_atom_site_aniso_U_33
_atom_site_aniso_U_23
_atom_site_aniso_U_13
_atom_site_aniso_U_12
Ir1 0.01654(13) 0.02279(13) 0.01664(13) -0.00016(9) 0.00324(9) -0.00141(9)
C1 0.032(4) 0.023(3) 0.027(4) 0.004(3) 0.006(3) 0.000(3)
O1 0.052(4) 0.036(3) 0.047(4) 0.007(3) 0.002(3) 0.011(3)
P1 0.0185(8) 0.0258(8) 0.0192(8) -0.0008(6) 0.0044(6) -0.0031(6)
C2 0.021(3) 0.028(3) 0.024(3) 0.000(3) 0.006(3) 0.005(3)
C3 0.028(4) 0.031(4) 0.032(4) -0.001(3) 0.010(3) 0.000(3)
C4 0.036(4) 0.035(4) 0.042(5) -0.007(3) 0.009(4) 0.001(3)
C5 0.036(4) 0.039(4) 0.031(4) -0.001(3) 0.014(3) 0.014(3)
C6 0.023(4) 0.045(4) 0.049(5) 0.003(4) 0.017(3) 0.008(3)
C7 0.020(3) 0.035(4) 0.038(4) -0.002(3) 0.008(3) -0.001(3)
C8 0.023(3) 0.044(4) 0.016(3) -0.001(3) 0.003(3) -0.005(3)
C9 0.026(4) 0.052(5) 0.029(4) 0.004(3) 0.007(3) 0.006(3)
C10 0.035(5) 0.069(6) 0.043(5) 0.018(5) 0.010(4) 0.012(4)
C11 0.021(4) 0.112(9) 0.029(5) 0.002(5) 0.003(3) 0.005(5)
C12 0.022(4) 0.086(7) 0.034(5) -0.014(5) 0.009(3) -0.007(4)
C13 0.024(4) 0.056(5) 0.029(4) -0.007(4) 0.005(3) -0.004(3)
C14 0.024(4) 0.026(3) 0.034(4) 0.000(3) 0.010(3) -0.001(3)
C15 0.025(4) 0.034(4) 0.051(5) -0.006(4) 0.014(4) -0.006(3)
C16 0.038(5) 0.033(4) 0.072(7) -0.012(4) 0.028(5) -0.017(4)
C17 0.053(6) 0.025(4) 0.061(6) 0.001(4) 0.030(5) -0.003(4)
C18 0.058(6) 0.043(5) 0.046(6) 0.014(4) 0.019(5) -0.003(4)
C19 0.041(5) 0.038(4) 0.033(4) 0.005(3) 0.010(4) -0.010(3)
P2 0.0193(8) 0.0242(8) 0.0178(8) -0.0006(6) 0.0042(6) -0.0015(6)
C20 0.017(3) 0.026(3) 0.024(3) 0.003(3) 0.003(3) 0.000(2)
C21 0.024(4) 0.036(4) 0.023(3) 0.004(3) 0.004(3) 0.005(3)
C22 0.037(5) 0.029(4) 0.044(5) 0.001(3) -0.001(4) 0.009(3)
C23 0.043(5) 0.034(4) 0.037(5) 0.011(3) 0.001(4) 0.000(3)
C24 0.036(4) 0.049(5) 0.030(4) 0.010(4) 0.009(3) -0.004(4)
C25 0.026(4) 0.039(4) 0.029(4) 0.002(3) 0.005(3) 0.000(3)
C26 0.015(3) 0.036(4) 0.019(3) 0.001(3) 0.002(2) 0.001(3)
C27 0.027(4) 0.035(4) 0.027(4) -0.001(3) 0.009(3) 0.000(3)
C28 0.031(4) 0.044(4) 0.036(4) -0.003(3) 0.014(3) -0.004(3)
C29 0.023(4) 0.054(5) 0.057(6) 0.000(4) 0.018(4) 0.005(4)
C30 0.035(5) 0.040(5) 0.066(7) -0.002(4) 0.021(4) 0.010(4)
C31 0.029(4) 0.029(4) 0.048(5) 0.000(3) 0.012(4) -0.003(3)
C32 0.020(3) 0.027(3) 0.027(4) -0.005(3) 0.004(3) -0.001(3)
C33 0.039(4) 0.040(4) 0.025(4) -0.004(3) 0.004(3) -0.008(3)
C34 0.059(6) 0.041(5) 0.034(5) -0.008(4) -0.001(4) -0.014(4)
C35 0.054(6) 0.033(4) 0.050(6) -0.014(4) -0.003(4) -0.006(4)
C36 0.038(5) 0.031(4) 0.052(6) -0.003(4) 0.002(4) -0.009(3)
C37 0.028(4) 0.031(4) 0.031(4) -0.002(3) 0.002(3) -0.004(3)
P3 0.0152(8) 0.0263(8) 0.0195(8) 0.0004(6) 0.0019(6) -0.0017(6)
C38 0.025(3) 0.024(3) 0.022(3) -0.003(3) 0.005(3) -0.006(3)
C39 0.028(4) 0.029(3) 0.028(4) 0.002(3) 0.006(3) -0.002(3)
C40 0.044(5) 0.033(4) 0.026(4) 0.005(3) 0.009(3) -0.002(3)
C41 0.052(5) 0.036(4) 0.034(4) 0.002(3) 0.021(4) -0.011(4)
C42 0.031(4) 0.049(5) 0.048(5) 0.003(4) 0.020(4) -0.009(4)
C43 0.027(4) 0.043(4) 0.028(4) 0.001(3) 0.005(3) -0.006(3)
C44 0.022(3) 0.032(3) 0.021(3) -0.002(3) 0.001(3) -0.002(3)
C45 0.052(5) 0.039(4) 0.028(4) -0.004(3) 0.016(4) -0.008(4)
C46 0.092(9) 0.034(5) 0.061(7) -0.017(4) 0.035(6) -0.016(5)
C47 0.053(6) 0.057(6) 0.038(5) -0.015(4) 0.019(4) -0.008(5)
C48 0.036(5) 0.053(5) 0.029(4) -0.005(4) 0.009(3) -0.011(4)
C49 0.032(4) 0.042(4) 0.025(4) -0.003(3) 0.000(3) -0.013(3)
C50 0.017(3) 0.032(3) 0.025(3) 0.004(3) 0.003(3) 0.000(3)
C51 0.030(4) 0.039(4) 0.032(4) 0.004(3) 0.003(3) -0.002(3)
C52 0.052(5) 0.055(5) 0.011(3) 0.005(3) 0.005(3) -0.003(4)
C53 0.041(5) 0.047(5) 0.046(5) 0.010(4) 0.017(4) 0.012(4)
C54 0.037(4) 0.044(4) 0.031(4) 0.001(3) 0.007(3) 0.014(4)
C55 0.024(4) 0.041(4) 0.027(4) 0.001(3) 0.003(3) 0.005(3)
Ir2 0.01708(13) 0.02240(13) 0.01766(13) 0.00095(9) 0.00319(9) -0.00019(9)
C56 0.016(3) 0.031(4) 0.027(4) 0.003(3) -0.001(3) 0.001(3)
O2 0.041(3) 0.032(3) 0.047(4) 0.007(3) -0.002(3) 0.003(2)
P4 0.0167(8) 0.0242(8) 0.0198(8) 0.0002(6) 0.0026(6) -0.0020(6)
C57 0.015(3) 0.031(3) 0.031(4) -0.002(3) 0.001(3) 0.004(3)
C58 0.061(6) 0.032(4) 0.040(5) -0.008(4) 0.020(4) -0.003(4)
C59 0.105(10) 0.028(4) 0.054(6) -0.007(4) 0.028(6) -0.002(5)
C60 0.084(8) 0.059(6) 0.037(5) -0.019(5) 0.024(5) 0.006(6)
C61 0.039(5) 0.064(6) 0.035(5) -0.006(4) 0.014(4) 0.001(4)
C62 0.033(4) 0.050(5) 0.023(4) -0.005(3) 0.007(3) -0.011(3)
C63 0.025(3) 0.028(3) 0.020(3) 0.002(3) 0.006(3) -0.003(3)
C64 0.027(4) 0.025(3) 0.030(4) 0.002(3) 0.004(3) -0.002(3)
C65 0.048(5) 0.029(4) 0.032(4) 0.003(3) 0.009(4) -0.008(3)
C66 0.048(5) 0.035(4) 0.043(5) 0.008(4) 0.015(4) -0.008(4)
C67 0.033(4) 0.042(4) 0.055(6) 0.000(4) 0.019(4) -0.011(4)
C68 0.020(4) 0.035(4) 0.039(4) 0.010(3) 0.006(3) -0.003(3)
C69 0.018(3) 0.028(3) 0.020(3) 0.004(3) 0.002(2) -0.003(3)
C70 0.017(3) 0.036(4) 0.032(4) 0.000(3) -0.004(3) -0.002(3)
C71 0.018(3) 0.045(3) 0.046(4) 0.002(3) -0.007(2) 0.006(2)
C72 0.018(3) 0.052(5) 0.036(4) 0.012(4) -0.006(3) 0.003(3)
C73 0.018(3) 0.045(3) 0.046(4) 0.002(3) -0.007(2) 0.006(2)
C74 0.021(3) 0.034(4) 0.033(4) 0.000(3) 0.000(3) 0.005(3)
P5 0.0178(8) 0.0253(8) 0.0192(8) 0.0015(6) 0.0032(6) 0.0012(6)
C75 0.022(3) 0.029(3) 0.020(3) 0.003(3) 0.001(3) -0.001(3)
C76 0.028(4) 0.039(4) 0.022(4) 0.006(3) 0.010(3) 0.005(3)
C77 0.038(5) 0.039(4) 0.033(4) 0.012(3) 0.012(3) 0.012(3)
C78 0.037(4) 0.040(4) 0.031(4) 0.015(3) 0.004(3) 0.001(3)
C79 0.038(4) 0.048(5) 0.020(4) 0.011(3) 0.007(3) 0.003(4)
C80 0.027(4) 0.039(4) 0.021(3) 0.003(3) 0.007(3) 0.000(3)
C81 0.020(3) 0.031(4) 0.032(4) -0.003(3) 0.002(3) -0.002(3)
C82 0.053(5) 0.041(4) 0.028(4) -0.003(3) -0.003(4) -0.008(4)
C83 0.083(8) 0.057(6) 0.032(5) -0.009(4) -0.014(5) -0.013(6)
C84 0.064(7) 0.034(5) 0.061(7) -0.007(4) -0.012(5) -0.010(4)
C85 0.039(5) 0.029(4) 0.051(5) 0.000(4) 0.005(4) -0.007(3)
C86 0.020(3) 0.036(4) 0.031(4) -0.003(3) 0.001(3) -0.003(3)
C87 0.021(3) 0.036(4) 0.020(3) 0.000(3) 0.004(3) 0.005(3)
C88 0.022(4) 0.037(4) 0.032(4) -0.002(3) 0.004(3) 0.007(3)
C89 0.030(4) 0.038(4) 0.038(5) -0.005(3) -0.001(3) 0.013(3)
C90 0.021(4) 0.064(6) 0.035(4) -0.005(4) 0.007(3) 0.014(4)
C91 0.022(4) 0.061(5) 0.031(4) -0.002(4) 0.006(3) -0.002(3)
C92 0.029(4) 0.036(4) 0.025(4) 0.000(3) 0.010(3) 0.001(3)
P6 0.0168(8) 0.0260(8) 0.0186(8) 0.0003(6) 0.0027(6) -0.0020(6)
C93 0.013(3) 0.039(4) 0.026(4) 0.006(3) 0.003(3) -0.001(3)
C94 0.027(4) 0.039(4) 0.032(4) 0.003(3) 0.000(3) 0.000(3)
C95 0.022(4) 0.060(5) 0.037(5) 0.023(4) 0.003(3) 0.014(4)
C96 0.022(4) 0.075(6) 0.029(4) 0.012(4) -0.001(3) 0.009(4)
C97 0.026(4) 0.080(7) 0.022(4) -0.001(4) -0.001(3) 0.000(4)
C98 0.021(3) 0.046(4) 0.027(4) -0.003(3) 0.006(3) -0.002(3)
C99 0.022(3) 0.026(3) 0.026(4) -0.001(3) 0.005(3) -0.002(3)
C100 0.022(3) 0.030(3) 0.033(4) -0.003(3) 0.006(3) -0.002(3)
C101 0.035(4) 0.036(4) 0.037(4) -0.008(3) 0.009(3) -0.001(3)
C102 0.038(5) 0.038(4) 0.039(5) 0.001(3) 0.012(4) 0.012(3)
C103 0.028(4) 0.052(5) 0.045(5) 0.000(4) 0.017(4) 0.007(4)
C104 0.026(4) 0.041(4) 0.039(5) -0.008(3) 0.013(3) -0.006(3)
C105 0.022(3) 0.029(3) 0.023(3) 0.001(3) 0.010(3) 0.000(3)
C106 0.045(5) 0.038(4) 0.024(4) 0.006(3) 0.011(3) -0.008(3)
C107 0.055(6) 0.043(5) 0.027(4) 0.011(3) 0.006(4) -0.003(4)
C108 0.062(6) 0.033(4) 0.050(6) 0.007(4) 0.024(5) -0.015(4)
C109 0.046(5) 0.043(5) 0.046(5) -0.003(4) 0.013(4) -0.021(4)
C110 0.033(4) 0.035(4) 0.031(4) 0.001(3) 0.005(3) -0.009(3)
B1 0.061(7) 0.036(5) 0.050(6) 0.001(4) 0.016(5) 0.013(5)
F1 0.055(3) 0.039(3) 0.056(4) 0.002(2) 0.001(3) -0.004(2)
F2 0.083(5) 0.087(5) 0.045(4) 0.003(3) 0.016(3) -0.011(4)
F3 0.188(10) 0.076(5) 0.047(4) 0.004(4) -0.025(5) -0.063(6)
F4 0.133(9) 0.082(6) 0.276(16) 0.063(8) 0.133(10) 0.069(6)
B2 0.035(14) 0.08(2) 0.21(5) -0.06(2) 0.05(2) -0.019(14)
F5 0.120(7) 0.085(5) 0.148(8) 0.036(5) 0.036(6) 0.018(5)
F6 0.120(7) 0.085(5) 0.148(8) 0.036(5) 0.036(6) 0.018(5)
F7 0.120(7) 0.085(5) 0.148(8) 0.036(5) 0.036(6) 0.018(5)
C111 0.083(11) 0.118(13) 0.089(11) -0.024(10) 0.016(9) 0.021(9)
Cl1 0.190(6) 0.116(4) 0.108(4) 0.008(3) -0.010(4) 0.061(4)
Cl2 0.136(4) 0.097(3) 0.097(3) -0.020(2) -0.014(3) 0.047(3)
C112 0.100(11) 0.045(6) 0.131(14) 0.020(7) -0.059(10) -0.011(7)
Cl3 0.104(3) 0.0421(14) 0.100(3) 0.0093(15) -0.027(2) -0.0070(15)
Cl4 0.096(3) 0.135(4) 0.111(3) 0.059(3) -0.038(2) -0.060(3)
C113 0.082(10) 0.115(13) 0.091(11) -0.016(10) -0.002(8) 0.043(9)
Cl5 0.181(7) 0.344(11) 0.103(4) -0.057(6) -0.016(4) 0.172(8)
Cl6 0.083(3) 0.112(3) 0.096(3) 0.023(2) 0.026(2) 0.026(2)

loop_
_atom_type_symbol
_atom_type_description
_atom_type_scat_dispersion_real
_atom_type_scat_dispersion_imag
_atom_type_scat_source
C C 0.0033 0.0016 'International Tables Vol C Tables 4.2.6.8 and 6.1.1.4'
H H 0.0000 0.0000 'International Tables Vol C Tables 4.2.6.8 and 6.1.1.4'
B B 0.0013 0.0007 'International Tables Vol C Tables 4.2.6.8 and 6.1.1.4'
O O 0.0106 0.0060 'International Tables Vol C Tables 4.2.6.8 and 6.1.1.4'
F F 0.0171 0.0103 'International Tables Vol C Tables 4.2.6.8 and 6.1.1.4'
P P 0.1023 0.0942 'International Tables Vol C Tables 4.2.6.8 and 6.1.1.4'
Ir Ir -1.4442 7.9887 'International Tables Vol C Tables 4.2.6.8 and 6.1.1.4'
Cl Cl 0.1484 0.1585 'International Tables Vol C Tables 4.2.6.8 and 6.1.1.4'

loop_
_geom_angle_atom_site_label_1
_geom_angle_atom_site_label_2
_geom_angle_atom_site_label_3
_geom_angle
_geom_angle_site_symmetry_1
_geom_angle_site_symmetry_3
C1 Ir1 P1 101.0(2) . .
C1 Ir1 P3 97.4(2) . .
P1 Ir1 P3 145.99(6) . .
C1 Ir1 P2 92.2(2) . .
P1 Ir1 P2 104.20(6) . .
P3 Ir1 P2 103.38(6) . .
O1 C1 Ir1 176.5(7) . .
C8 P1 C14 107.1(4) . .
C8 P1 C2 102.0(3) . .
C14 P1 C2 101.8(3) . .
C8 P1 Ir1 118.9(2) . .
C14 P1 Ir1 113.3(2) . .
C2 P1 Ir1 111.8(2) . .
C7 C2 C3 118.6(7) . .
C7 C2 P1 118.5(6) . .
C3 C2 P1 122.9(5) . .
C4 C3 C2 120.1(7) . .
C4 C3 H3 120.0 . .
C2 C3 H3 120.0 . .
C5 C4 C3 120.7(8) . .
C5 C4 H4 119.7 . .
C3 C4 H4 119.7 . .
C6 C5 C4 119.7(7) . .
C6 C5 H5 120.2 . .
C4 C5 H5 120.2 . .
C5 C6 C7 120.8(7) . .
C5 C6 H6 119.6 . .
C7 C6 H6 119.6 . .
C6 C7 C2 120.2(7) . .
C6 C7 H7 119.9 . .
C2 C7 H7 119.9 . .
C13 C8 C9 117.9(7) . .
C13 C8 P1 122.8(6) . .
C9 C8 P1 118.6(6) . .
C10 C9 C8 120.0(9) . .
C10 C9 H9 120.0 . .
C8 C9 H9 120.0 . .
C11 C10 C9 121.1(10) . .
C11 C10 H10 119.5 . .
C9 C10 H10 119.5 . .
C10 C11 C12 119.3(9) . .
C10 C11 H11 120.3 . .
C12 C11 H11 120.3 . .
C13 C12 C11 119.2(9) . .
C13 C12 H12 120.4 . .
C11 C12 H12 120.4 . .
C12 C13 C8 122.5(9) . .
C12 C13 H13 118.8 . .
C8 C13 H13 118.8 . .
C19 C14 C15 120.1(7) . .
C19 C14 P1 116.4(6) . .
C15 C14 P1 123.4(6) . .
C14 C15 C16 118.5(9) . .
C14 C15 H15 120.7 . .
C16 C15 H15 120.7 . .
C17 C16 C15 121.0(8) . .
C17 C16 H16 119.5 . .
C15 C16 H16 119.5 . .
C16 C17 C18 120.5(8) . .
C16 C17 H17 119.7 . .
C18 C17 H17 119.7 . .
C17 C18 C19 119.7(9) . .
C17 C18 H18 120.1 . .
C19 C18 H18 120.1 . .
C14 C19 C18 120.1(8) . .
C14 C19 H19 120.0 . .
C18 C19 H19 120.0 . .
C32 P2 C20 105.9(3) . .
C32 P2 C26 99.5(3) . .
C20 P2 C26 104.2(3) . .
C32 P2 Ir1 115.4(2) . .
C20 P2 Ir1 116.5(2) . .
C26 P2 Ir1 113.4(2) . .
C25 C20 C21 118.6(7) . .
C25 C20 P2 123.0(6) . .
C21 C20 P2 118.4(5) . .
C22 C21 C20 118.0(7) . .
C22 C21 H21 121.0 . .
C20 C21 H21 121.0 . .
C23 C22 C21 122.9(8) . .
C23 C22 H22 118.6 . .
C21 C22 H22 118.6 . .
C22 C23 C24 119.7(8) . .
C22 C23 H23 120.1 . .
C24 C23 H23 120.1 . .
C25 C24 C23 119.4(8) . .
C25 C24 H24 120.3 . .
C23 C24 H24 120.3 . .
C24 C25 C20 121.2(7) . .
C24 C25 H25 119.4 . .
C20 C25 H25 119.4 . .
C31 C26 C27 117.8(7) . .
C31 C26 P2 120.8(6) . .
C27 C26 P2 121.2(6) . .
C28 C27 C26 120.6(7) . .
C28 C27 H27 119.7 . .
C26 C27 H27 119.7 . .
C29 C28 C27 120.3(8) . .
C29 C28 H28 119.8 . .
C27 C28 H28 119.8 . .
C30 C29 C28 118.8(8) . .
C30 C29 H29 120.6 . .
C28 C29 H29 120.6 . .
C31 C30 C29 121.2(8) . .
C31 C30 H30 119.4 . .
C29 C30 H30 119.4 . .
C30 C31 C26 121.2(8) . .
C30 C31 H31 119.4 . .
C26 C31 H31 119.4 . .
C37 C32 C33 118.4(7) . .
C37 C32 P2 121.5(6) . .
C33 C32 P2 119.8(6) . .
C34 C33 C32 120.1(8) . .
C34 C33 H33 120.0 . .
C32 C33 H33 120.0 . .
C33 C34 C35 120.7(9) . .
C33 C34 H34 119.6 . .
C35 C34 H34 119.6 . .
C36 C35 C34 119.5(8) . .
C36 C35 H35 120.2 . .
C34 C35 H35 120.2 . .
C35 C36 C37 120.4(8) . .
C35 C36 H36 119.8 . .
C37 C36 H36 119.8 . .
C32 C37 C36 120.8(8) . .
C32 C37 H37 119.6 . .
C36 C37 H37 119.6 . .
C38 P3 C50 104.3(3) . .
C38 P3 C44 103.9(3) . .
C50 P3 C44 103.7(3) . .
C38 P3 Ir1 117.6(2) . .
C50 P3 Ir1 116.0(2) . .
C44 P3 Ir1 109.8(2) . .
C43 C38 C39 118.9(7) . .
C43 C38 P3 122.1(6) . .
C39 C38 P3 119.0(5) . .
C38 C39 C40 120.7(7) . .
C38 C39 H39 119.6 . .
C40 C39 H39 119.6 . .
C41 C40 C39 118.6(8) . .
C41 C40 H40 120.7 . .
C39 C40 H40 120.7 . .
C42 C41 C40 120.7(7) . .
C42 C41 H41 119.6 . .
C40 C41 H41 119.6 . .
C41 C42 C43 119.9(8) . .
C41 C42 H42 120.0 . .
C43 C42 H42 120.0 . .
C38 C43 C42 121.1(8) . .
C38 C43 H43 119.4 . .
C42 C43 H43 119.4 . .
C45 C44 C49 118.4(7) . .
C45 C44 P3 121.1(6) . .
C49 C44 P3 120.5(6) . .
C44 C45 C46 119.1(8) . .
C44 C45 H45 120.4 . .
C46 C45 H45 120.4 . .
C47 C46 C45 121.0(9) . .
C47 C46 H46 119.5 . .
C45 C46 H46 119.5 . .
C46 C47 C48 120.3(9) . .
C46 C47 H47 119.8 . .
C48 C47 H47 119.8 . .
C49 C48 C47 119.8(8) . .
C49 C48 H48 120.1 . .
C47 C48 H48 120.1 . .
C48 C49 C44 121.4(8) . .
C48 C49 H49 119.3 . .
C44 C49 H49 119.3 . .
C55 C50 C51 118.8(7) . .
C55 C50 P3 119.1(6) . .
C51 C50 P3 122.0(6) . .
C50 C51 C52 119.6(8) . .
C50 C51 H51 120.2 . .
C52 C51 H51 120.2 . .
C53 C52 C51 119.6(8) . .
C53 C52 H52 120.2 . .
C51 C52 H52 120.2 . .
C52 C53 C54 119.8(8) . .
C52 C53 H53 120.1 . .
C54 C53 H53 120.1 . .
C55 C54 C53 120.7(8) . .
C55 C54 H54 119.6 . .
C53 C54 H54 119.6 . .
C54 C55 C50 121.4(7) . .
C54 C55 H55 119.3 . .
C50 C55 H55 119.3 . .
C56 Ir2 P4 97.1(2) . .
C56 Ir2 P6 100.7(2) . .
P4 Ir2 P6 147.59(6) . .
C56 Ir2 P5 91.8(2) . .
P4 Ir2 P5 102.98(6) . .
P6 Ir2 P5 103.35(6) . .
O2 C56 Ir2 178.0(7) . .
C69 P4 C63 103.9(3) . .
C69 P4 C57 102.8(3) . .
C63 P4 C57 103.2(3) . .
C69 P4 Ir2 117.4(2) . .
C63 P4 Ir2 116.9(2) . .
C57 P4 Ir2 110.9(2) . .
C62 C57 C58 117.9(7) . .
C62 C57 P4 120.5(6) . .
C58 C57 P4 121.6(6) . .
C59 C58 C57 120.8(9) . .
C59 C58 H58 119.6 . .
C57 C58 H58 119.6 . .
C58 C59 C60 119.8(9) . .
C58 C59 H59 120.1 . .
C60 C59 H59 120.1 . .
C61 C60 C59 119.7(9) . .
C61 C60 H60 120.2 . .
C59 C60 H60 120.2 . .
C60 C61 C62 120.0(9) . .
C60 C61 H61 120.0 . .
C62 C61 H61 120.0 . .
C61 C62 C57 121.7(8) . .
C61 C62 H62 119.1 . .
C57 C62 H62 119.1 . .
C64 C63 C68 120.1(7) . .
C64 C63 P4 119.4(5) . .
C68 C63 P4 120.4(6) . .
C65 C64 C63 120.6(7) . .
C65 C64 H64 119.7 . .
C63 C64 H64 119.7 . .
C64 C65 C66 119.9(8) . .
C64 C65 H65 120.0 . .
C66 C65 H65 120.0 . .
C67 C66 C65 120.3(8) . .
C67 C66 H66 119.9 . .
C65 C66 H66 119.9 . .
C66 C67 C68 120.5(8) . .
C66 C67 H67 119.8 . .
C68 C67 H67 119.8 . .
C67 C68 C63 118.6(7) . .
C67 C68 H68 120.7 . .
C63 C68 H68 120.7 . .
C70 C69 C74 119.2(7) . .
C70 C69 P4 123.2(6) . .
C74 C69 P4 117.6(5) . .
C69 C70 C71 120.0(8) . .
C69 C70 H70 120.0 . .
C71 C70 H70 120.0 . .
C72 C71 C70 120.3(8) . .
C72 C71 H71 119.8 . .
C70 C71 H71 119.8 . .
C71 C72 C73 121.0(8) . .
C71 C72 H72 119.5 . .
C73 C72 H72 119.5 . .
C72 C73 C74 119.6(8) . .
C72 C73 H73 120.2 . .
C74 C73 H73 120.2 . .
C73 C74 C69 119.9(7) . .
C73 C74 H74 120.0 . .
C69 C74 H74 120.0 . .
C75 P5 C87 104.6(3) . .
C75 P5 C81 104.9(3) . .
C87 P5 C81 99.6(3) . .
C75 P5 Ir2 116.8(2) . .
C87 P5 Ir2 113.0(2) . .
C81 P5 Ir2 116.0(3) . .
C80 C75 C76 119.2(7) . .
C80 C75 P5 122.3(6) . .
C76 C75 P5 118.5(5) . .
C77 C76 C75 120.6(7) . .
C77 C76 H76 119.7 . .
C75 C76 H76 119.7 . .
C76 C77 C78 119.9(7) . .
C76 C77 H77 120.1 . .
C78 C77 H77 120.1 . .
C79 C78 C77 119.5(7) . .
C79 C78 H78 120.3 . .
C77 C78 H78 120.3 . .
C78 C79 C80 120.9(7) . .
C78 C79 H79 119.5 . .
C80 C79 H79 119.5 . .
C75 C80 C79 119.9(7) . .
C75 C80 H80 120.1 . .
C79 C80 H80 120.1 . .
C82 C81 C86 118.8(7) . .
C82 C81 P5 120.7(6) . .
C86 C81 P5 120.5(6) . .
C81 C82 C83 121.0(9) . .
C81 C82 H82 119.5 . .
C83 C82 H82 119.5 . .
C82 C83 C84 119.1(9) . .
C82 C83 H83 120.5 . .
C84 C83 H83 120.5 . .
C85 C84 C83 120.7(9) . .
C85 C84 H84 119.7 . .
C83 C84 H84 119.7 . .
C84 C85 C86 119.6(8) . .
C84 C85 H85 120.2 . .
C86 C85 H85 120.2 . .
C85 C86 C81 120.7(8) . .
C85 C86 H86 119.7 . .
C81 C86 H86 119.7 . .
C88 C87 C92 118.8(7) . .
C88 C87 P5 119.1(6) . .
C92 C87 P5 121.7(6) . .
C87 C88 C89 120.0(8) . .
C87 C88 H88 120.0 . .
C89 C88 H88 120.0 . .
C90 C89 C88 120.2(8) . .
C90 C89 H89 119.9 . .
C88 C89 H89 119.9 . .
C89 C90 C91 120.1(7) . .
C89 C90 H90 120.0 . .
C91 C90 H90 120.0 . .
C90 C91 C92 120.6(8) . .
C90 C91 H91 119.7 . .
C92 C91 H91 119.7 . .
C91 C92 C87 120.3(7) . .
C91 C92 H92 119.9 . .
C87 C92 H92 119.9 . .
C93 P6 C105 109.1(3) . .
C93 P6 C99 101.1(3) . .
C105 P6 C99 100.8(3) . .
C93 P6 Ir2 118.4(2) . .
C105 P6 Ir2 113.3(2) . .
C99 P6 Ir2 112.1(2) . .
C94 C93 C98 117.7(7) . .
C94 C93 P6 119.1(6) . .
C98 C93 P6 122.9(6) . .
C95 C94 C93 120.2(8) . .
C95 C94 H94 119.9 . .
C93 C94 H94 119.9 . .
C96 C95 C94 120.9(8) . .
C96 C95 H95 119.5 . .
C94 C95 H95 119.5 . .
C95 C96 C97 120.2(8) . .
C95 C96 H96 119.9 . .
C97 C96 H96 119.9 . .
C98 C97 C96 119.9(9) . .
C98 C97 H97 120.0 . .
C96 C97 H97 120.0 . .
C97 C98 C93 121.0(8) . .
C97 C98 H98 119.5 . .
C93 C98 H98 119.5 . .
C104 C99 C100 119.2(7) . .
C104 C99 P6 117.9(5) . .
C100 C99 P6 122.9(5) . .
C101 C100 C99 120.0(7) . .
C101 C100 H100 120.0 . .
C99 C100 H100 120.0 . .
C102 C101 C100 120.7(8) . .
C102 C101 H101 119.7 . .
C100 C101 H101 119.7 . .
C101 C102 C103 119.9(8) . .
C101 C102 H102 120.0 . .
C103 C102 H102 120.0 . .
C102 C103 C104 120.4(8) . .
C102 C103 H103 119.8 . .
C104 C103 H103 119.8 . .
C99 C104 C103 119.8(8) . .
C99 C104 H104 120.1 . .
C103 C104 H104 120.1 . .
C110 C105 C106 118.6(7) . .
C110 C105 P6 125.5(6) . .
C106 C105 P6 115.8(6) . .
C107 C106 C105 120.6(8) . .
C107 C106 H106 119.7 . .
C105 C106 H106 119.7 . .
C106 C107 C108 120.1(8) . .
C106 C107 H107 120.0 . .
C108 C107 H107 120.0 . .
C107 C108 C109 119.3(8) . .
C107 C108 H108 120.4 . .
C109 C108 H108 120.4 . .
C110 C109 C108 120.7(8) . .
C110 C109 H109 119.7 . .
C108 C109 H109 119.7 . .
C105 C110 C109 120.7(8) . .
C105 C110 H110 119.7 . .
C109 C110 H110 119.7 . .
F3 B1 F2 108.4(11) . .
F3 B1 F1 111.0(9) . .
F2 B1 F1 109.3(9) . .
F3 B1 F4 115.3(11) . .
F2 B1 F4 105.4(10) . .
F1 B1 F4 107.2(10) . .
F5 B2 F7 122(5) . .
F5 B2 B2 89(3) . 3_666
F7 B2 B2 118(4) . 3_666
F5 B2 F6 111(3) . .
F7 B2 F6 111(3) . .
B2 B2 F6 102(6) 3_666 .
F5 B2 F5 131(3) . 3_666
F7 B2 F5 90(2) . 3_666
B2 B2 F5 42(3) 3_666 3_666
F6 B2 F5 85(3) . 3_666
B2 F5 B2 49(3) . 3_666
F9 B3 F10 119(4) . .
F9 B3 F8 114(4) . 3_667
F10 B3 F8 105(4) . 3_667
F9 B3 F8 115(4) . .
F10 B3 F8 83(3) . .
F8 B3 F8 115(3) 3_667 .
F9 B3 B3 142(6) . 3_667
F10 B3 B3 97(5) . 3_667
F8 B3 B3 58(3) 3_667 3_667
F8 B3 B3 58(3) . 3_667
B3 F8 B3 65(3) 3_667 .
Cl1 C111 Cl2 112.2(9) . .
Cl1 C111 H111 109.2 . .
Cl2 C111 H111 109.2 . .
Cl1 C111 H112 109.2 . .
Cl2 C111 H112 109.2 . .
H111 C111 H112 107.9 . .
Cl4 C112 Cl3 111.3(11) . .
Cl4 C112 H113 109.4 . .
Cl3 C112 H113 109.4 . .
Cl4 C112 H114 109.4 . .
Cl3 C112 H114 109.4 . .
H113 C112 H114 108.0 . .
Cl5 C113 Cl6 122.2(10) . .
Cl5 C113 H115 106.8 . .
Cl6 C113 H115 106.8 . .
Cl5 C113 H116 106.8 . .
Cl6 C113 H116 106.8 . .
H115 C113 H116 106.6 . .
Cl8 C114 Cl7 121(2) . .
Cl8 C114 H117 107.0 . .
Cl7 C114 H117 107.0 . .
Cl8 C114 H118 107.0 . .
Cl7 C114 H118 107.0 . .
H117 C114 H118 106.7 . .
Cl11 C115 Cl10 85.7(11) . .
Cl11 C115 Cl9 123.2(15) . .
Cl10 C115 Cl9 146.4(18) . .
Cl11 C115 H119 28.7 . .
Cl10 C115 H119 100.2 . .
Cl9 C115 H119 100.2 . .
Cl11 C115 H120 82.7 . .
Cl10 C115 H120 100.2 . .
Cl9 C115 H120 100.2 . .
H119 C115 H120 104.2 . .
Cl11 C115 H121 106.5 . .
Cl10 C115 H121 77.0 . .
Cl9 C115 H121 106.5 . .
H119 C115 H121 133.9 . .
H120 C115 H121 34.9 . .
Cl11 C115 H122 106.5 . .
Cl10 C115 H122 43.2 . .
Cl9 C115 H122 106.5 . .
H119 C115 H122 100.8 . .
H120 C115 H122 139.1 . .
H121 C115 H122 106.5 . .

loop_
_geom_bond_atom_site_label_1
_geom_bond_atom_site_label_2
_geom_bond_distance
_geom_bond_site_symmetry_2
Ir1 C1 1.929(7) .
Ir1 P1 2.3422(17) .
Ir1 P3 2.3447(17) .
Ir1 P2 2.4221(17) .
C1 O1 1.126(9) .
P1 C8 1.831(8) .
P1 C14 1.833(7) .
P1 C2 1.835(7) .
C2 C7 1.398(10) .
C2 C3 1.399(10) .
C3 C4 1.394(11) .
C3 H3 0.9500 .
C4 C5 1.381(12) .
C4 H4 0.9500 .
C5 C6 1.366(12) .
C5 H5 0.9500 .
C6 C7 1.396(11) .
C6 H6 0.9500 .
C7 H7 0.9500 .
C8 C13 1.377(11) .
C8 C9 1.408(12) .
C9 C10 1.392(12) .
C9 H9 0.9500 .
C10 C11 1.361(16) .
C10 H10 0.9500 .
C11 C12 1.414(16) .
C11 H11 0.9500 .
C12 C13 1.367(12) .
C12 H12 0.9500 .
C13 H13 0.9500 .
C14 C19 1.388(11) .
C14 C15 1.393(10) .
C15 C16 1.421(12) .
C15 H15 0.9500 .
C16 C17 1.353(15) .
C16 H16 0.9500 .
C17 C18 1.387(14) .
C17 H17 0.9500 .
C18 C19 1.400(11) .
C18 H18 0.9500 .
C19 H19 0.9500 .
P2 C32 1.819(7) .
P2 C20 1.823(7) .
P2 C26 1.835(7) .
C20 C25 1.392(10) .
C20 C21 1.417(10) .
C21 C22 1.397(11) .
C21 H21 0.9500 .
C22 C23 1.346(13) .
C22 H22 0.9500 .
C23 C24 1.390(13) .
C23 H23 0.9500 .
C24 C25 1.389(11) .
C24 H24 0.9500 .
C25 H25 0.9500 .
C26 C31 1.389(10) .
C26 C27 1.409(10) .
C27 C28 1.392(11) .
C27 H27 0.9500 .
C28 C29 1.388(12) .
C28 H28 0.9500 .
C29 C30 1.387(13) .
C29 H29 0.9500 .
C30 C31 1.371(11) .
C30 H30 0.9500 .
C31 H31 0.9500 .
C32 C37 1.375(10) .
C32 C33 1.422(10) .
C33 C34 1.378(11) .
C33 H33 0.9500 .
C34 C35 1.394(14) .
C34 H34 0.9500 .
C35 C36 1.368(14) .
C35 H35 0.9500 .
C36 C37 1.405(11) .
C36 H36 0.9500 .
C37 H37 0.9500 .
P3 C38 1.819(7) .
P3 C50 1.825(7) .
P3 C44 1.826(7) .
C38 C43 1.380(10) .
C38 C39 1.389(10) .
C39 C40 1.400(10) .
C39 H39 0.9500 .
C40 C41 1.393(12) .
C40 H40 0.9500 .
C41 C42 1.370(13) .
C41 H41 0.9500 .
C42 C43 1.382(11) .
C42 H42 0.9500 .
C43 H43 0.9500 .
C44 C45 1.384(11) .
C44 C49 1.406(11) .
C45 C46 1.405(12) .
C45 H45 0.9500 .
C46 C47 1.358(14) .
C46 H46 0.9500 .
C47 C48 1.373(13) .
C47 H47 0.9500 .
C48 C49 1.364(12) .
C48 H48 0.9500 .
C49 H49 0.9500 .
C50 C55 1.393(11) .
C50 C51 1.394(11) .
C51 C52 1.438(12) .
C51 H51 0.9500 .
C52 C53 1.379(13) .
C52 H52 0.9500 .
C53 C54 1.386(13) .
C53 H53 0.9500 .
C54 C55 1.374(11) .
C54 H54 0.9500 .
C55 H55 0.9500 .
Ir2 C56 1.928(7) .
Ir2 P4 2.3467(17) .
Ir2 P6 2.3493(17) .
Ir2 P5 2.4207(18) .
C56 O2 1.130(9) .
P4 C69 1.825(7) .
P4 C63 1.833(7) .
P4 C57 1.833(8) .
C57 C62 1.388(11) .
C57 C58 1.390(11) .
C58 C59 1.386(13) .
C58 H58 0.9500 .
C59 C60 1.394(15) .
C59 H59 0.9500 .
C60 C61 1.373(15) .
C60 H60 0.9500 .
C61 C62 1.375(12) .
C61 H61 0.9500 .
C62 H62 0.9500 .
C63 C64 1.380(10) .
C63 C68 1.406(10) .
C64 C65 1.373(10) .
C64 H64 0.9500 .
C65 C66 1.396(13) .
C65 H65 0.9500 .
C66 C67 1.369(13) .
C66 H66 0.9500 .
C67 C68 1.405(11) .
C67 H67 0.9500 .
C68 H68 0.9500 .
C69 C70 1.382(10) .
C69 C74 1.408(10) .
C70 C71 1.394(10) .
C70 H70 0.9500 .
C71 C72 1.365(13) .
C71 H71 0.9500 .
C72 C73 1.374(12) .
C72 H72 0.9500 .
C73 C74 1.392(10) .
C73 H73 0.9500 .
C74 H74 0.9500 .
P5 C75 1.835(7) .
P5 C87 1.842(7) .
P5 C81 1.844(8) .
C75 C80 1.385(10) .
C75 C76 1.397(10) .
C76 C77 1.386(10) .
C76 H76 0.9500 .
C77 C78 1.402(11) .
C77 H77 0.9500 .
C78 C79 1.368(12) .
C78 H78 0.9500 .
C79 C80 1.403(11) .
C79 H79 0.9500 .
C80 H80 0.9500 .
C81 C82 1.377(11) .
C81 C86 1.392(11) .
C82 C83 1.384(13) .
C82 H82 0.9500 .
C83 C84 1.396(16) .
C83 H83 0.9500 .
C84 C85 1.363(14) .
C84 H84 0.9500 .
C85 C86 1.391(11) .
C85 H85 0.9500 .
C86 H86 0.9500 .
C87 C88 1.382(11) .
C87 C92 1.403(11) .
C88 C89 1.411(11) .
C88 H88 0.9500 .
C89 C90 1.363(13) .
C89 H89 0.9500 .
C90 C91 1.377(13) .
C90 H90 0.9500 .
C91 C92 1.378(11) .
C91 H91 0.9500 .
C92 H92 0.9500 .
P6 C93 1.812(7) .
P6 C105 1.829(7) .
P6 C99 1.836(7) .
C93 C94 1.401(11) .
C93 C98 1.415(11) .
C94 C95 1.401(11) .
C94 H94 0.9500 .
C95 C96 1.349(14) .
C95 H95 0.9500 .
C96 C97 1.402(14) .
C96 H96 0.9500 .
C97 C98 1.371(11) .
C97 H97 0.9500 .
C98 H98 0.9500 .
C99 C104 1.393(10) .
C99 C100 1.400(10) .
C100 C101 1.385(11) .
C100 H100 0.9500 .
C101 C102 1.376(12) .
C101 H101 0.9500 .
C102 C103 1.380(13) .
C102 H102 0.9500 .
C103 C104 1.398(11) .
C103 H103 0.9500 .
C104 H104 0.9500 .
C105 C110 1.380(10) .
C105 C106 1.413(11) .
C106 C107 1.382(11) .
C106 H106 0.9500 .
C107 C108 1.389(13) .
C107 H107 0.9500 .
C108 C109 1.394(14) .
C108 H108 0.9500 .
C109 C110 1.383(11) .
C109 H109 0.9500 .
C110 H110 0.9500 .
B1 F3 1.345(15) .
B1 F2 1.383(13) .
B1 F1 1.386(13) .
B1 F4 1.400(14) .
B2 F5 1.12(4) .
B2 F7 1.17(4) .
B2 B2 1.26(9) 3_666
B2 F6 1.51(5) .
B2 F5 1.67(5) 3_666
F5 B2 1.67(5) 3_666
B3 F9 1.26(5) .
B3 F10 1.27(5) .
B3 F8 1.42(5) 3_667
B3 F8 1.43(5) .
B3 B3 1.52(9) 3_667
F8 B3 1.42(5) 3_667
C111 Cl1 1.688(18) .
C111 Cl2 1.751(16) .
C111 H111 0.9900 .
C111 H112 0.9900 .
C112 Cl4 1.753(18) .
C112 Cl3 1.756(13) .
C112 H113 0.9900 .
C112 H114 0.9900 .
C113 Cl5 1.572(16) .
C113 Cl6 1.676(14) .
C113 H115 0.9900 .
C113 H116 0.9900 .
C114 Cl8 1.76(2) .
C114 Cl7 1.79(2) .
C114 H117 0.9900 .
C114 H118 0.9900 .
C115 Cl11 1.470(15) .
C115 Cl10 1.496(13) .
C115 Cl9 1.521(12) .
C115 H119 0.9900 .
C115 H120 0.9900 .
C115 H121 0.9900 .
C115 H122 0.9900 .

loop_
_geom_torsion_atom_site_label_1
_geom_torsion_atom_site_label_2
_geom_torsion_atom_site_label_3
_geom_torsion_atom_site_label_4
_geom_torsion
_geom_torsion_site_symmetry_1
_geom_torsion_site_symmetry_4
P1 Ir1 C1 O1 -114(13) . .
P3 Ir1 C1 O1 37(13) . .
P2 Ir1 C1 O1 141(13) . .
C1 Ir1 P1 C8 -116.5(4) . .
P3 Ir1 P1 C8 121.9(3) . .
P2 Ir1 P1 C8 -21.4(3) . .
C1 Ir1 P1 C14 10.6(4) . .
P3 Ir1 P1 C14 -110.9(3) . .
P2 Ir1 P1 C14 105.8(3) . .
C1 Ir1 P1 C2 125.0(3) . .
P3 Ir1 P1 C2 3.4(3) . .
P2 Ir1 P1 C2 -139.9(2) . .
C8 P1 C2 C7 65.0(7) . .
C14 P1 C2 C7 -45.5(7) . .
Ir1 P1 C2 C7 -166.8(5) . .
C8 P1 C2 C3 -114.7(7) . .
C14 P1 C2 C3 134.7(6) . .
Ir1 P1 C2 C3 13.4(7) . .
C7 C2 C3 C4 -0.4(11) . .
P1 C2 C3 C4 179.3(6) . .
C2 C3 C4 C5 -0.5(13) . .
C3 C4 C5 C6 0.6(13) . .
C4 C5 C6 C7 0.1(13) . .
C5 C6 C7 C2 -1.0(13) . .
C3 C2 C7 C6 1.1(12) . .
P1 C2 C7 C6 -178.6(6) . .
C14 P1 C8 C13 -52.7(7) . .
C2 P1 C8 C13 -159.2(7) . .
Ir1 P1 C8 C13 77.3(7) . .
C14 P1 C8 C9 136.2(6) . .
C2 P1 C8 C9 29.7(7) . .
Ir1 P1 C8 C9 -93.8(6) . .
C13 C8 C9 C10 0.5(12) . .
P1 C8 C9 C10 172.0(7) . .
C8 C9 C10 C11 -0.4(13) . .
C9 C10 C11 C12 0.7(14) . .
C10 C11 C12 C13 -1.1(13) . .
C11 C12 C13 C8 1.3(13) . .
C9 C8 C13 C12 -0.9(12) . .
P1 C8 C13 C12 -172.1(6) . .
C8 P1 C14 C19 175.0(6) . .
C2 P1 C14 C19 -78.4(7) . .
Ir1 P1 C14 C19 41.9(7) . .
C8 P1 C14 C15 -9.0(8) . .
C2 P1 C14 C15 97.6(7) . .
Ir1 P1 C14 C15 -142.1(6) . .
C19 C14 C15 C16 -0.7(12) . .
P1 C14 C15 C16 -176.6(6) . .
C14 C15 C16 C17 1.3(13) . .
C15 C16 C17 C18 -0.8(14) . .
C16 C17 C18 C19 -0.2(14) . .
C15 C14 C19 C18 -0.2(13) . .
P1 C14 C19 C18 175.9(7) . .
C17 C18 C19 C14 0.7(14) . .
C1 Ir1 P2 C32 56.2(3) . .
P1 Ir1 P2 C32 -45.7(3) . .
P3 Ir1 P2 C32 154.4(3) . .
C1 Ir1 P2 C20 -178.7(3) . .
P1 Ir1 P2 C20 79.4(2) . .
P3 Ir1 P2 C20 -80.5(3) . .
C1 Ir1 P2 C26 -57.7(3) . .
P1 Ir1 P2 C26 -159.6(3) . .
P3 Ir1 P2 C26 40.5(3) . .
C32 P2 C20 C25 -81.1(7) . .
C26 P2 C20 C25 23.4(7) . .
Ir1 P2 C20 C25 149.2(6) . .
C32 P2 C20 C21 99.9(6) . .
C26 P2 C20 C21 -155.6(6) . .
Ir1 P2 C20 C21 -29.8(6) . .
C25 C20 C21 C22 -2.9(11) . .
P2 C20 C21 C22 176.2(6) . .
C20 C21 C22 C23 0.2(12) . .
C21 C22 C23 C24 1.7(14) . .
C22 C23 C24 C25 -0.7(13) . .
C23 C24 C25 C20 -2.1(13) . .
C21 C20 C25 C24 3.9(11) . .
P2 C20 C25 C24 -175.1(6) . .
C32 P2 C26 C31 -30.3(7) . .
C20 P2 C26 C31 -139.6(7) . .
Ir1 P2 C26 C31 92.8(7) . .
C32 P2 C26 C27 154.4(6) . .
C20 P2 C26 C27 45.2(7) . .
Ir1 P2 C26 C27 -82.5(6) . .
C31 C26 C27 C28 -1.8(12) . .
P2 C26 C27 C28 173.6(6) . .
C26 C27 C28 C29 1.2(13) . .
C27 C28 C29 C30 -0.4(14) . .
C28 C29 C30 C31 0.3(16) . .
C29 C30 C31 C26 -1.0(15) . .
C27 C26 C31 C30 1.7(13) . .
P2 C26 C31 C30 -173.8(7) . .
C20 P2 C32 C37 -157.5(6) . .
C26 P2 C32 C37 94.7(7) . .
Ir1 P2 C32 C37 -27.1(7) . .
C20 P2 C32 C33 29.0(7) . .
C26 P2 C32 C33 -78.9(7) . .
Ir1 P2 C32 C33 159.4(5) . .
C37 C32 C33 C34 0.3(12) . .
P2 C32 C33 C34 174.0(7) . .
C32 C33 C34 C35 -0.1(15) . .
C33 C34 C35 C36 -0.4(16) . .
C34 C35 C36 C37 0.7(15) . .
C33 C32 C37 C36 0.0(12) . .
P2 C32 C37 C36 -173.6(6) . .
C35 C36 C37 C32 -0.5(13) . .
C1 Ir1 P3 C38 128.3(3) . .
P1 Ir1 P3 C38 -109.2(3) . .
P2 Ir1 P3 C38 34.3(3) . .
C1 Ir1 P3 C50 3.9(4) . .
P1 Ir1 P3 C50 126.4(3) . .
P2 Ir1 P3 C50 -90.2(3) . .
C1 Ir1 P3 C44 -113.2(3) . .
P1 Ir1 P3 C44 9.3(3) . .
P2 Ir1 P3 C44 152.8(3) . .
C50 P3 C38 C43 -12.1(7) . .
C44 P3 C38 C43 96.2(7) . .
Ir1 P3 C38 C43 -142.2(6) . .
C50 P3 C38 C39 166.7(6) . .
C44 P3 C38 C39 -85.0(6) . .
Ir1 P3 C38 C39 36.7(7) . .
C43 C38 C39 C40 1.2(11) . .
P3 C38 C39 C40 -177.7(6) . .
C38 C39 C40 C41 -0.7(12) . .
C39 C40 C41 C42 -0.7(13) . .
C40 C41 C42 C43 1.6(14) . .
C39 C38 C43 C42 -0.3(12) . .
P3 C38 C43 C42 178.5(7) . .
C41 C42 C43 C38 -1.0(13) . .
C38 P3 C44 C45 2.6(8) . .
C50 P3 C44 C45 111.4(7) . .
Ir1 P3 C44 C45 -124.1(7) . .
C38 P3 C44 C49 -179.4(6) . .
C50 P3 C44 C49 -70.5(7) . .
Ir1 P3 C44 C49 54.0(7) . .
C49 C44 C45 C46 -0.8(13) . .
P3 C44 C45 C46 177.3(8) . .
C44 C45 C46 C47 -0.1(18) . .
C45 C46 C47 C48 1.8(19) . .
C46 C47 C48 C49 -2.4(16) . .
C47 C48 C49 C44 1.4(13) . .
C45 C44 C49 C48 0.2(12) . .
P3 C44 C49 C48 -177.9(7) . .
C38 P3 C50 C55 -82.1(6) . .
C44 P3 C50 C55 169.4(6) . .
Ir1 P3 C50 C55 49.0(7) . .
C38 P3 C50 C51 95.7(7) . .
C44 P3 C50 C51 -12.8(7) . .
Ir1 P3 C50 C51 -133.2(6) . .
C55 C50 C51 C52 -1.0(11) . .
P3 C50 C51 C52 -178.8(6) . .
C50 C51 C52 C53 -0.3(12) . .
C51 C52 C53 C54 2.3(13) . .
C52 C53 C54 C55 -3.0(14) . .
C53 C54 C55 C50 1.7(13) . .
C51 C50 C55 C54 0.3(12) . .
P3 C50 C55 C54 178.2(6) . .
P4 Ir2 C56 O2 -28(22) . .
P6 Ir2 C56 O2 124(22) . .
P5 Ir2 C56 O2 -132(22) . .
C56 Ir2 P4 C69 -2.8(3) . .
P6 Ir2 P4 C69 -125.6(3) . .
P5 Ir2 P4 C69 90.7(3) . .
C56 Ir2 P4 C63 -127.2(3) . .
P6 Ir2 P4 C63 109.9(3) . .
P5 Ir2 P4 C63 -33.7(3) . .
C56 Ir2 P4 C57 114.9(3) . .
P6 Ir2 P4 C57 -8.0(3) . .
P5 Ir2 P4 C57 -151.6(3) . .
C69 P4 C57 C62 74.0(7) . .
C63 P4 C57 C62 -178.2(6) . .
Ir2 P4 C57 C62 -52.3(7) . .
C69 P4 C57 C58 -105.1(7) . .
C63 P4 C57 C58 2.6(8) . .
Ir2 P4 C57 C58 128.6(7) . .
C62 C57 C58 C59 1.9(14) . .
P4 C57 C58 C59 -178.9(9) . .
C57 C58 C59 C60 -0.2(18) . .
C58 C59 C60 C61 -1.9(19) . .
C59 C60 C61 C62 2.3(18) . .
C60 C61 C62 C57 -0.6(15) . .
C58 C57 C62 C61 -1.5(13) . .
P4 C57 C62 C61 179.3(7) . .
C69 P4 C63 C64 -170.0(6) . .
C57 P4 C63 C64 83.1(6) . .
Ir2 P4 C63 C64 -39.0(7) . .
C69 P4 C63 C68 13.9(7) . .
C57 P4 C63 C68 -93.0(7) . .
Ir2 P4 C63 C68 145.0(6) . .
C68 C63 C64 C65 -2.4(11) . .
P4 C63 C64 C65 -178.5(6) . .
C63 C64 C65 C66 0.1(12) . .
C64 C65 C66 C67 1.2(13) . .
C65 C66 C67 C68 -0.1(14) . .
C66 C67 C68 C63 -2.1(13) . .
C64 C63 C68 C67 3.3(12) . .
P4 C63 C68 C67 179.4(6) . .
C63 P4 C69 C70 -103.4(6) . .
C57 P4 C69 C70 3.9(7) . .
Ir2 P4 C69 C70 125.9(6) . .
C63 P4 C69 C74 75.1(6) . .
C57 P4 C69 C74 -177.7(6) . .
Ir2 P4 C69 C74 -55.7(6) . .
C74 C69 C70 C71 -0.8(11) . .
P4 C69 C70 C71 177.6(6) . .
C69 C70 C71 C72 -0.5(13) . .
C70 C71 C72 C73 1.2(14) . .
C71 C72 C73 C74 -0.6(13) . .
C72 C73 C74 C69 -0.7(13) . .
C70 C69 C74 C73 1.4(11) . .
P4 C69 C74 C73 -177.2(6) . .
C56 Ir2 P5 C75 179.2(3) . .
P4 Ir2 P5 C75 81.6(3) . .
P6 Ir2 P5 C75 -79.4(3) . .
C56 Ir2 P5 C87 57.9(3) . .
P4 Ir2 P5 C87 -39.8(3) . .
P6 Ir2 P5 C87 159.3(3) . .
C56 Ir2 P5 C81 -56.3(3) . .
P4 Ir2 P5 C81 -153.9(3) . .
P6 Ir2 P5 C81 45.1(3) . .
C87 P5 C75 C80 -25.2(7) . .
C81 P5 C75 C80 79.1(7) . .
Ir2 P5 C75 C80 -150.9(5) . .
C87 P5 C75 C76 153.3(6) . .
C81 P5 C75 C76 -102.3(6) . .
Ir2 P5 C75 C76 27.6(7) . .
C80 C75 C76 C77 0.4(12) . .
P5 C75 C76 C77 -178.2(7) . .
C75 C76 C77 C78 1.8(13) . .
C76 C77 C78 C79 -2.5(14) . .
C77 C78 C79 C80 1.1(13) . .
C76 C75 C80 C79 -1.9(11) . .
P5 C75 C80 C79 176.6(6) . .
C78 C79 C80 C75 1.2(13) . .
C75 P5 C81 C82 -35.1(8) . .
C87 P5 C81 C82 72.9(7) . .
Ir2 P5 C81 C82 -165.5(6) . .
C75 P5 C81 C86 147.1(6) . .
C87 P5 C81 C86 -104.9(6) . .
Ir2 P5 C81 C86 16.7(7) . .
C86 C81 C82 C83 1.7(14) . .
P5 C81 C82 C83 -176.1(8) . .
C81 C82 C83 C84 -3.2(17) . .
C82 C83 C84 C85 2.4(18) . .
C83 C84 C85 C86 -0.3(16) . .
C84 C85 C86 C81 -1.2(13) . .
C82 C81 C86 C85 0.5(12) . .
P5 C81 C86 C85 178.3(6) . .
C75 P5 C87 C88 146.9(6) . .
C81 P5 C87 C88 38.6(7) . .
Ir2 P5 C87 C88 -85.1(6) . .
C75 P5 C87 C92 -40.1(7) . .
C81 P5 C87 C92 -148.3(6) . .
Ir2 P5 C87 C92 88.0(6) . .
C92 C87 C88 C89 0.6(11) . .
P5 C87 C88 C89 173.8(6) . .
C87 C88 C89 C90 0.5(13) . .
C88 C89 C90 C91 -0.6(13) . .
C89 C90 C91 C92 -0.2(13) . .
C90 C91 C92 C87 1.3(13) . .
C88 C87 C92 C91 -1.4(11) . .
P5 C87 C92 C91 -174.5(6) . .
C56 Ir2 P6 C93 121.8(4) . .
P4 Ir2 P6 C93 -116.2(3) . .
P5 Ir2 P6 C93 27.4(3) . .
C56 Ir2 P6 C105 -7.9(3) . .
P4 Ir2 P6 C105 114.1(3) . .
P5 Ir2 P6 C105 -102.3(3) . .
C56 Ir2 P6 C99 -121.0(3) . .
P4 Ir2 P6 C99 1.0(3) . .
P5 Ir2 P6 C99 144.5(3) . .
C105 P6 C93 C94 -136.5(6) . .
C99 P6 C93 C94 -30.8(7) . .
Ir2 P6 C93 C94 92.0(6) . .
C105 P6 C93 C98 50.1(7) . .
C99 P6 C93 C98 155.7(6) . .
Ir2 P6 C93 C98 -81.4(6) . .
C98 C93 C94 C95 0.0(11) . .
P6 C93 C94 C95 -173.8(6) . .
C93 C94 C95 C96 1.2(13) . .
C94 C95 C96 C97 -2.5(13) . .
C95 C96 C97 C98 2.5(13) . .
C96 C97 C98 C93 -1.3(12) . .
C94 C93 C98 C97 0.1(11) . .
P6 C93 C98 C97 173.6(6) . .
C93 P6 C99 C104 -66.0(7) . .
C105 P6 C99 C104 46.1(7) . .
Ir2 P6 C99 C104 166.9(6) . .
C93 P6 C99 C100 113.6(7) . .
C105 P6 C99 C100 -134.2(6) . .
Ir2 P6 C99 C100 -13.5(7) . .
C104 C99 C100 C101 0.6(12) . .
P6 C99 C100 C101 -179.0(6) . .
C99 C100 C101 C102 -1.1(13) . .
C100 C101 C102 C103 2.0(13) . .
C101 C102 C103 C104 -2.3(14) . .
C100 C99 C104 C103 -0.9(12) . .
P6 C99 C104 C103 178.7(7) . .
C102 C103 C104 C99 1.8(14) . .
C93 P6 C105 C110 -1.3(8) . .
C99 P6 C105 C110 -107.2(7) . .
Ir2 P6 C105 C110 132.9(6) . .
C93 P6 C105 C106 174.7(6) . .
C99 P6 C105 C106 68.8(6) . .
Ir2 P6 C105 C106 -51.1(6) . .
C110 C105 C106 C107 -0.8(12) . .
P6 C105 C106 C107 -177.1(7) . .
C105 C106 C107 C108 -1.1(14) . .
C106 C107 C108 C109 1.2(15) . .
C107 C108 C109 C110 0.5(15) . .
C106 C105 C110 C109 2.6(12) . .
P6 C105 C110 C109 178.5(7) . .
C108 C109 C110 C105 -2.5(14) . .
F7 B2 F5 B2 -123(6) . 3_666
F6 B2 F5 B2 103(7) . 3_666
F5 B2 F5 B2 -0.001(16) 3_666 3_666
F9 B3 F8 B3 -137(6) . 3_667
F10 B3 F8 B3 103(4) . 3_667
F8 B3 F8 B3 0.005(17) 3_667 3_667
